data_1567335
loop_
_publ_author_name
'Font, Pau'
'Vald\'es, Hugo'
'Guisado-Barrios, Gregorio'
'Ribas, Xavi'

_publ_section_title
;
 Hemilabile MIC^N ligands allow oxidant-free Au(i)/Au(iii)
 arylation-lactonization of \g-alkenoic acids
;
_journal_issue 32
_journal_name_full 'Chemical Science'
_journal_page_first 9351
_journal_page_last 9360
_journal_paper_doi 10.1039/D2SC01966C
_journal_volume 13
_journal_year 2022
_chemical_formula_moiety 'C60 H74 Au2 N10, 2(F6 Sb), C12 H8'
_chemical_formula_sum 'C72 H82 Au2 F12 N10 Sb2'
_chemical_formula_weight 1952.90
_space_group_crystal_system orthorhombic
_space_group_IT_number 60
_space_group_name_Hall '-P 2n 2ab'
_space_group_name_H-M_alt 'P b c n'
_atom_sites_solution_hydrogens geom
_audit_update_record
;
2022-03-31 deposited with the CCDC.	2022-07-08 downloaded from the CCDC.
;
_cell_angle_alpha 90
_cell_angle_beta 90
_cell_angle_gamma 90
_cell_formula_units_Z 4
_cell_length_a 25.668(9)
_cell_length_b 11.721(4)
_cell_length_c 25.249(9)
_cell_measurement_reflns_used 274
_cell_measurement_temperature 100.(2)
_cell_measurement_theta_max 17.1130
_cell_measurement_theta_min 2.5647
_cell_volume 7596(5)
_computing_cell_refinement 'APEX3 v2018.1-0 (Bruker AXS)'
_computing_data_collection 'Bruker Instrument Service vV6.2.9'
_computing_data_reduction 'SAINT V8.38A (Bruker AXS Inc., 2017)'
_computing_molecular_graphics 'shelXle (C.B. Huebschle, rev 882)'
_computing_structure_refinement 'SHELXL-2017/1 (Sheldrick, 2017)'
_computing_structure_solution 'SHELXT 2014/5 (Sheldrick, 2014)'
_diffrn_ambient_temperature 100.(2)
_diffrn_detector_area_resol_mean 7.3910
_diffrn_measured_fraction_theta_full 0.997
_diffrn_measured_fraction_theta_max 0.997
_diffrn_measurement_device_type 'D8 QUEST ECO'
_diffrn_measurement_method 'phi and omega scans'
_diffrn_radiation_monochromator 'doubly curved silicon crystal Bruker Triumph'
_diffrn_radiation_type 'Mo K\a'
_diffrn_radiation_wavelength 0.71073
_diffrn_reflns_av_R_equivalents 0.1394
_diffrn_reflns_av_unetI/netI 0.0373
_diffrn_reflns_limit_h_max 33
_diffrn_reflns_limit_h_min -33
_diffrn_reflns_limit_k_max 15
_diffrn_reflns_limit_k_min -15
_diffrn_reflns_limit_l_max 32
_diffrn_reflns_limit_l_min -32
_diffrn_reflns_number 330522
_diffrn_reflns_theta_full 27.36
_diffrn_reflns_theta_max 27.36
_diffrn_reflns_theta_min 2.49
_diffrn_source_type 'Ceramic x-ray tube'
_exptl_absorpt_coefficient_mu 4.630
_exptl_absorpt_correction_T_max 0.77
_exptl_absorpt_correction_T_min 0.54
_exptl_absorpt_correction_type multi-scan
_exptl_absorpt_process_details
;
SADABS-2016/2 - Bruker AXS area detector scaling and absorption correction
;
_exptl_crystal_colour yellow
_exptl_crystal_density_diffrn 1.708
_exptl_crystal_density_method 'not measured'
_exptl_crystal_description plate
_exptl_crystal_F_000 3808
_exptl_crystal_size_max 0.230
_exptl_crystal_size_mid 0.180
_exptl_crystal_size_min 0.060
_refine_diff_density_max 2.851
_refine_diff_density_min -2.625
_refine_ls_extinction_method none
_refine_ls_goodness_of_fit_ref 1.243
_refine_ls_hydrogen_treatment constr
_refine_ls_matrix_type full
_refine_ls_number_parameters 496
_refine_ls_number_reflns 8574
_refine_ls_number_restraints 138
_refine_ls_restrained_S_all 1.239
_refine_ls_R_factor_all 0.1075
_refine_ls_R_factor_gt 0.0652
_refine_ls_shift/su_max 0.001
_refine_ls_shift/su_mean 0.000
_refine_ls_structure_factor_coef Fsqd
_refine_ls_weighting_details 'w=1/[\s^2^(Fo^2^)+204.1488P] where P=(Fo^2^+2Fc^2^)/3'
_refine_ls_weighting_scheme calc
_refine_ls_wR_factor_gt 0.1282
_refine_ls_wR_factor_ref 0.1510
_reflns_number_gt 6113
_reflns_number_total 8574
_reflns_threshold_expression 'I > 2\s(I)'
_cod_data_source_file d2sc01966c2.cif
_cod_data_source_block PFL4P109
_cod_depositor_comments
;
The following automatic conversions were performed:

data item '_exptl_absorpt_correction_type' value 'Multi-Scan' was
changed to 'multi-scan' in accordance with the
/home/data/users/saulius/crontab/automatic-downloads/rss-feeds/RSC/lib/dictionaries/cif_core.dic
dictionary named 'cif_core.dic' version 2.4.2 last updated on
2011-04-26.

Automatic conversion script
Id: cif_fix_values 7556 2019-12-06 15:28:31Z antanas 

 Adding full bibliography for 1567327--1567338.cif.
;
_cod_original_cell_volume 7596.(5)
_cod_database_code 1567335

loop_
_space_group_symop_operation_xyz
'x, y, z'
'-x+1/2, -y+1/2, z+1/2'
'-x, y, -z+1/2'
'x+1/2, -y+1/2, -z'
'-x, -y, -z'
'x-1/2, y-1/2, -z-1/2'
'x, -y, z-1/2'
'-x-1/2, y-1/2, z'

loop_
_atom_site_type_symbol
_atom_site_label
_atom_site_fract_x
_atom_site_fract_y
_atom_site_fract_z
_atom_site_U_iso_or_equiv
_atom_site_adp_type
_atom_site_calc_flag
_atom_site_refinement_flags_adp
_atom_site_refinement_flags_occupancy
_atom_site_refinement_flags_posn
_atom_site_occupancy
_atom_site_disorder_assembly
_atom_site_disorder_group
Au Au1 0.46082(2) 0.36955(3) 0.29073(2) 0.02158(11) Uani d . . . 1.0 . .
N N2 0.5070(3) 0.3219(7) 0.3560(3) 0.0191(17) Uani d . . . 1.0 . .
N N6 0.5860(4) 0.3055(8) 0.4040(4) 0.031(2) Uani d . . . 1.0 . .
N N10 0.6277(3) 0.4918(8) 0.2571(3) 0.0225(19) Uani d . . . 1.0 . .
N N11 0.6534(3) 0.5253(8) 0.3004(3) 0.0236(19) Uani d . . . 1.0 . .
N N12 0.6295(3) 0.4746(7) 0.3403(3) 0.0208(18) Uani d . . . 1.0 . .
C C3 0.4818(4) 0.2640(10) 0.3950(4) 0.028(2) Uani d . . . 1.0 . .
H H3 0.445546 0.249348 0.391588 0.034 Uiso calc U . R 1.0 . .
C C4 0.5082(5) 0.2258(10) 0.4397(4) 0.033(3) Uani d . . . 1.0 . .
H H4 0.490861 0.185981 0.467339 0.04 Uiso calc U . R 1.0 . .
C C5 0.5608(5) 0.2489(11) 0.4418(5) 0.035(3) Uani d . . . 1.0 . .
H H5 0.579987 0.223114 0.471656 0.042 Uiso calc U . R 1.0 . .
C C7 0.5573(5) 0.3395(10) 0.3615(4) 0.036(3) Uani d . . . 1.0 . .
C C8 0.5877(4) 0.4092(9) 0.3228(4) 0.020(2) Uani d . . . 1.0 . .
C C9 0.5866(4) 0.4205(9) 0.2689(4) 0.020(2) Uani d . . . 1.0 . .
C C13 0.6441(4) 0.5336(9) 0.2060(4) 0.024(2) Uani d . . . 1.0 . .
C C14 0.6214(4) 0.6351(10) 0.1878(4) 0.028(2) Uani d . . . 1.0 . .
C C15 0.6398(5) 0.6770(10) 0.1394(4) 0.029(2) Uani d . . . 1.0 . .
H H15 0.625964 0.745975 0.125592 0.035 Uiso calc U . R 1.0 . .
C C16 0.6785(5) 0.6188(11) 0.1112(4) 0.036(3) Uani d . . . 1.0 . .
H H16 0.689889 0.647794 0.078029 0.043 Uiso calc U . R 1.0 . .
C C17 0.6999(4) 0.5215(10) 0.1306(4) 0.031(3) Uani d . . . 1.0 . .
H H17 0.726939 0.485174 0.111158 0.038 Uiso calc U . R 1.0 . .
C C18 0.6830(4) 0.4724(10) 0.1790(4) 0.027(2) Uani d . . . 1.0 . .
C C19 0.5801(4) 0.6992(9) 0.2195(4) 0.027(2) Uani d . . . 1.0 . .
H H19 0.561346 0.642415 0.242157 0.033 Uiso calc U . R 1.0 . .
C C20 0.5395(5) 0.7585(13) 0.1846(5) 0.047(3) Uani d . . . 1.0 . .
H H20A 0.511507 0.788885 0.206784 0.07 Uiso calc U . R 1.0 . .
H H20B 0.525071 0.703347 0.159347 0.07 Uiso calc U . R 1.0 . .
H H20C 0.55614 0.821064 0.165128 0.07 Uiso calc U . R 1.0 . .
C C21 0.6066(5) 0.7855(10) 0.2564(5) 0.035(3) Uani d . . . 1.0 . .
H H21A 0.58018 0.823036 0.278406 0.053 Uiso calc U . R 1.0 . .
H H21B 0.624863 0.842906 0.235176 0.053 Uiso calc U . R 1.0 . .
H H21C 0.631577 0.745768 0.279191 0.053 Uiso calc U . R 1.0 . .
C C22 0.7052(4) 0.3598(12) 0.1971(5) 0.038(3) Uani d . . . 1.0 . .
H H22 0.687934 0.340835 0.231482 0.046 Uiso calc U . R 1.0 . .
C C23 0.6909(6) 0.2635(12) 0.1578(6) 0.056(4) Uani d . . . 1.0 . .
H H23A 0.701812 0.189822 0.172366 0.084 Uiso calc U . R 1.0 . .
H H23B 0.708626 0.27667 0.123953 0.084 Uiso calc U . R 1.0 . .
H H23C 0.653101 0.262977 0.152072 0.084 Uiso calc U . R 1.0 . .
C C24 0.7624(5) 0.3637(14) 0.2075(6) 0.054(4) Uani d . . . 1.0 . .
H H24A 0.774095 0.289458 0.220808 0.082 Uiso calc U . R 1.0 . .
H H24B 0.76991 0.422749 0.233866 0.082 Uiso calc U . R 1.0 . .
H H24C 0.780907 0.381466 0.174494 0.082 Uiso calc U . R 1.0 . .
C C25 0.6484(5) 0.5014(11) 0.3932(4) 0.032(3) Uani d . . . 1.0 . .
C C26 0.6226(5) 0.5845(10) 0.4224(4) 0.029(2) Uani d . . . 1.0 . .
C C27 0.6444(5) 0.6106(13) 0.4719(4) 0.043(3) Uani d . . . 1.0 . .
H H27 0.627942 0.665984 0.493601 0.052 Uiso calc U . R 1.0 . .
C C28 0.6896(6) 0.5577(12) 0.4900(5) 0.044(3) Uani d . . . 1.0 . .
H H28 0.703982 0.578484 0.523282 0.053 Uiso calc U . R 1.0 . .
C C29 0.7135(5) 0.4745(11) 0.4593(5) 0.037(3) Uani d . . . 1.0 . .
H H29 0.74403 0.438075 0.472125 0.044 Uiso calc U . R 1.0 . .
C C30 0.6936(5) 0.4435(11) 0.4101(5) 0.036(3) Uani d . . . 1.0 . .
C C31 0.5721(5) 0.6415(11) 0.4048(5) 0.036(3) Uani d . . . 1.0 . .
H H31 0.565241 0.618732 0.367318 0.043 Uiso calc U . R 1.0 . .
C C32 0.5265(5) 0.5993(12) 0.4389(5) 0.045(3) Uani d . . . 1.0 . .
H H32A 0.494857 0.641234 0.429308 0.067 Uiso calc U . R 1.0 . .
H H32B 0.534445 0.612024 0.476359 0.067 Uiso calc U . R 1.0 . .
H H32C 0.521111 0.517601 0.432631 0.067 Uiso calc U . R 1.0 . .
C C33 0.5771(5) 0.7738(11) 0.4068(5) 0.041(3) Uani d . . . 1.0 . .
H H33A 0.546198 0.808358 0.390489 0.061 Uiso calc U . R 1.0 . .
H H33B 0.608269 0.797485 0.387294 0.061 Uiso calc U . R 1.0 . .
H H33C 0.579811 0.798784 0.443685 0.061 Uiso calc U . R 1.0 . .
C C34 0.7211(5) 0.3519(12) 0.3777(5) 0.043(3) Uani d . . . 1.0 . .
H H34 0.698569 0.334453 0.346417 0.052 Uiso calc U . R 1.0 . .
C C35 0.7282(7) 0.2395(14) 0.4090(7) 0.066(5) Uani d . . . 1.0 . .
H H35A 0.741895 0.180279 0.385419 0.099 Uiso calc U . R 1.0 . .
H H35B 0.694533 0.215066 0.423343 0.099 Uiso calc U . R 1.0 . .
H H35C 0.752749 0.25196 0.438223 0.099 Uiso calc U . R 1.0 . .
C C36 0.7737(6) 0.3956(15) 0.3563(6) 0.061(4) Uani d . . . 1.0 . .
H H36A 0.791758 0.333543 0.337905 0.091 Uiso calc U . R 1.0 . .
H H36B 0.795163 0.422597 0.385824 0.091 Uiso calc U . R 1.0 . .
H H36C 0.767522 0.458587 0.331524 0.091 Uiso calc U . R 1.0 . .
Sb Sb1S 0.36909(4) -0.00101(8) 0.45792(3) 0.0438(2) Uani d . . . 1.0 . .
F F5S 0.3565(4) 0.0076(9) 0.5291(3) 0.076(3) Uani d U . . 1.0 . .
F F2S 0.3051(6) 0.0223(17) 0.4383(8) 0.075(6) Uani d U P . 0.599(15) A 1
F F3S 0.3955(11) -0.0156(18) 0.3898(8) 0.102(7) Uani d U P . 0.599(15) A 1
F F4S 0.4413(6) -0.0184(17) 0.4842(8) 0.087(6) Uani d U P . 0.599(15) A 1
F F6S 0.3861(6) 0.1592(13) 0.4544(7) 0.038(4) Uani d U P . 0.599(15) A 1
F F7S 0.3617(7) -0.1581(11) 0.4646(6) 0.061(5) Uani d U P . 0.599(15) A 1
F F2' 0.3033(10) 0.100(3) 0.4580(11) 0.070(8) Uani d U P . 0.401(15) A 2
F F3' 0.3552(12) 0.000(2) 0.3818(9) 0.065(7) Uani d U P . 0.401(15) A 2
F F4' 0.4152(9) -0.104(2) 0.4492(8) 0.064(7) Uani d U P . 0.401(15) A 2
F F6' 0.4038(10) 0.122(2) 0.4522(11) 0.043(6) Uani d U P . 0.401(15) A 2
F F7' 0.3117(12) -0.124(2) 0.4550(11) 0.088(9) Uani d U P . 0.401(15) A 2
C C37 0.6232(8) 0.0813(16) 0.2760(7) 0.072(2) Uani d U . . 1.0 . .
H H37 0.659758 0.092017 0.273286 0.087 Uiso calc U . R 1.0 . .
C C38 0.6010(7) 0.0689(16) 0.3240(8) 0.072(2) Uani d U . . 1.0 . .
H H38 0.623101 0.066012 0.354159 0.087 Uiso calc U . R 1.0 . .
C C39 0.5490(7) 0.0604(15) 0.3317(8) 0.071(2) Uani d U . . 1.0 . .
H H39 0.535038 0.050306 0.366264 0.085 Uiso calc U . R 1.0 . .
C C40 0.5163(7) 0.0668(15) 0.2876(7) 0.069(2) Uani d U . . 1.0 . .
C C41 0.5384(7) 0.0714(16) 0.2365(7) 0.068(2) Uani d U . . 1.0 . .
C C42 0.5911(7) 0.0783(16) 0.2276(8) 0.071(2) Uani d U . . 1.0 . .
H H42A 0.605699 0.080959 0.193029 0.085 Uiso calc U . R 1.0 . .

loop_
_atom_site_aniso_label
_atom_site_aniso_U_11
_atom_site_aniso_U_22
_atom_site_aniso_U_33
_atom_site_aniso_U_12
_atom_site_aniso_U_13
_atom_site_aniso_U_23
Au1 0.02169(18) 0.02146(19) 0.02159(17) 0.00146(16) 0.00274(17) 0.00275(17)
N2 0.018(4) 0.018(4) 0.022(4) -0.006(3) -0.008(3) 0.000(3)
N6 0.036(5) 0.028(5) 0.030(5) -0.003(4) 0.001(4) 0.004(4)
N10 0.020(4) 0.028(5) 0.020(4) -0.005(4) 0.001(3) -0.005(4)
N11 0.028(5) 0.026(5) 0.017(4) -0.002(4) -0.001(3) -0.001(3)
N12 0.023(4) 0.016(4) 0.023(4) -0.002(3) 0.005(3) 0.003(3)
C3 0.032(6) 0.031(6) 0.023(5) -0.003(5) 0.004(4) 0.006(5)
C4 0.050(8) 0.028(6) 0.022(5) 0.004(5) 0.006(5) 0.008(5)
C5 0.047(7) 0.031(7) 0.028(6) -0.007(6) 0.000(5) 0.003(5)
C7 0.061(8) 0.021(6) 0.025(6) -0.022(5) -0.019(5) 0.006(4)
C8 0.018(5) 0.016(5) 0.024(5) 0.001(4) 0.008(4) 0.003(4)
C9 0.014(5) 0.017(5) 0.029(5) 0.004(4) 0.002(4) 0.001(4)
C13 0.023(5) 0.031(6) 0.018(5) -0.006(4) -0.002(4) 0.001(5)
C14 0.037(6) 0.024(6) 0.022(5) -0.004(5) -0.002(4) -0.006(4)
C15 0.043(7) 0.023(6) 0.021(5) -0.005(5) 0.000(5) -0.002(4)
C16 0.047(7) 0.046(8) 0.015(5) -0.011(6) 0.009(5) -0.001(5)
C17 0.033(6) 0.036(7) 0.026(5) -0.008(5) 0.006(5) -0.005(5)
C18 0.025(6) 0.033(7) 0.024(5) -0.005(5) 0.001(4) -0.008(5)
C19 0.034(6) 0.021(5) 0.028(6) -0.005(4) 0.003(5) 0.003(4)
C20 0.038(7) 0.058(9) 0.045(7) 0.000(7) 0.002(6) 0.015(7)
C21 0.029(6) 0.030(7) 0.046(7) 0.000(5) 0.010(5) -0.009(6)
C22 0.030(6) 0.050(8) 0.036(7) 0.011(6) 0.016(5) -0.004(6)
C23 0.060(10) 0.034(8) 0.073(10) 0.008(7) -0.022(8) -0.014(7)
C24 0.029(6) 0.075(10) 0.059(8) 0.023(7) -0.007(6) -0.004(9)
C25 0.042(7) 0.038(7) 0.016(5) -0.011(6) 0.003(5) 0.005(5)
C26 0.038(6) 0.031(6) 0.017(5) -0.006(5) 0.006(4) -0.005(4)
C27 0.056(8) 0.056(9) 0.018(5) -0.011(7) 0.009(5) 0.005(6)
C28 0.062(9) 0.052(9) 0.019(5) -0.008(7) -0.011(6) 0.009(6)
C29 0.031(6) 0.046(8) 0.033(6) -0.010(5) -0.011(5) 0.009(6)
C30 0.039(7) 0.038(7) 0.031(6) -0.006(6) -0.002(5) 0.011(5)
C31 0.043(7) 0.036(7) 0.028(6) 0.002(6) 0.007(5) -0.003(5)
C32 0.044(8) 0.047(8) 0.043(7) 0.002(6) 0.014(6) -0.005(6)
C33 0.044(7) 0.035(7) 0.044(7) -0.002(6) -0.006(6) -0.011(6)
C34 0.046(7) 0.050(9) 0.035(7) 0.009(6) -0.019(6) 0.000(6)
C35 0.083(12) 0.051(10) 0.065(10) 0.025(9) -0.007(9) 0.006(8)
C36 0.045(8) 0.084(13) 0.054(9) 0.013(8) 0.004(7) -0.008(9)
Sb1S 0.0760(6) 0.0287(4) 0.0266(4) 0.0001(5) 0.0117(4) 0.0007(3)
F5S 0.103(7) 0.086(7) 0.037(5) -0.029(6) 0.011(5) 0.007(5)
F2S 0.054(9) 0.072(11) 0.099(12) -0.020(8) -0.044(8) 0.026(9)
F3S 0.169(17) 0.076(11) 0.061(10) 0.020(12) 0.040(12) -0.009(9)
F4S 0.035(7) 0.094(12) 0.132(14) -0.008(8) -0.010(8) 0.052(11)
F6S 0.043(9) 0.027(8) 0.044(7) 0.011(6) 0.003(7) 0.002(6)
F7S 0.096(12) 0.030(7) 0.055(8) -0.010(7) -0.020(8) 0.001(6)
F2' 0.055(12) 0.074(15) 0.080(14) 0.011(11) 0.023(11) 0.002(12)
F3' 0.097(15) 0.064(13) 0.034(10) 0.002(13) -0.006(11) -0.010(9)
F4' 0.078(14) 0.078(14) 0.036(10) 0.038(11) 0.015(9) 0.010(10)
F6' 0.048(13) 0.040(13) 0.041(10) -0.012(10) 0.013(10) 0.009(10)
F7' 0.098(16) 0.075(15) 0.092(15) -0.015(13) 0.003(13) -0.015(13)
C37 0.072(3) 0.072(3) 0.073(2) 0.0003(10) -0.0004(9) -0.0001(10)
C38 0.072(3) 0.072(3) 0.073(3) 0.0001(10) -0.0002(10) -0.0003(10)
C39 0.071(2) 0.070(3) 0.070(3) 0.0003(10) -0.0005(10) -0.0003(10)
C40 0.069(3) 0.068(3) 0.069(2) 0.0001(10) 0.0002(9) -0.0002(10)
C41 0.069(2) 0.068(3) 0.068(3) 0.0002(10) -0.0001(10) 0.0000(10)
C42 0.071(2) 0.070(3) 0.071(3) 0.0002(10) 0.0003(10) 0.0000(10)

loop_
_atom_type_symbol
_atom_type_description
_atom_type_scat_dispersion_real
_atom_type_scat_dispersion_imag
_atom_type_scat_source
C C 0.0033 0.0016 'International Tables Vol C Tables 4.2.6.8 and 6.1.1.4'
H H 0.0000 0.0000 'International Tables Vol C Tables 4.2.6.8 and 6.1.1.4'
Au Au -2.0133 8.8022 'International Tables Vol C Tables 4.2.6.8 and 6.1.1.4'
F F 0.0171 0.0103 'International Tables Vol C Tables 4.2.6.8 and 6.1.1.4'
N N 0.0061 0.0033 'International Tables Vol C Tables 4.2.6.8 and 6.1.1.4'
Sb Sb -0.5866 1.5461 'International Tables Vol C Tables 4.2.6.8 and 6.1.1.4'

loop_
_geom_angle_atom_site_label_1
_geom_angle_atom_site_label_2
_geom_angle_atom_site_label_3
_geom_angle_site_symmetry_1
_geom_angle_site_symmetry_3
_geom_angle
_geom_angle_publ_flag
C9 Au1 N2 3_655 . 176.4(4) ?
C9 Au1 Au1 3_655 3_655 83.6(3) ?
N2 Au1 Au1 . 3_655 99.6(2) ?
C7 N2 C3 . . 117.9(9) ?
C7 N2 Au1 . . 126.4(7) ?
C3 N2 Au1 . . 115.6(7) ?
C5 N6 C7 . . 116.6(11) ?
N11 N10 C9 . . 112.3(8) ?
N11 N10 C13 . . 119.2(8) ?
C9 N10 C13 . . 128.5(8) ?
N12 N11 N10 . . 105.2(8) ?
N11 N12 C8 . . 111.3(8) ?
N11 N12 C25 . . 116.6(8) ?
C8 N12 C25 . . 131.9(8) ?
N2 C3 C4 . . 121.2(10) ?
N2 C3 H3 . . 119.4 ?
C4 C3 H3 . . 119.4 ?
C5 C4 C3 . . 116.4(11) ?
C5 C4 H4 . . 121.8 ?
C3 C4 H4 . . 121.8 ?
N6 C5 C4 . . 123.2(11) ?
N6 C5 H5 . . 118.4 ?
C4 C5 H5 . . 118.4 ?
N2 C7 N6 . . 124.6(11) ?
N2 C7 C8 . . 121.9(10) ?
N6 C7 C8 . . 113.2(10) ?
C9 C8 N12 . . 106.2(9) ?
C9 C8 C7 . . 134.0(10) ?
N12 C8 C7 . . 119.7(9) ?
C8 C9 N10 . . 105.0(9) ?
C8 C9 Au1 . 3_655 136.3(8) ?
N10 C9 Au1 . 3_655 118.5(7) ?
C14 C13 C18 . . 124.8(10) ?
C14 C13 N10 . . 117.3(9) ?
C18 C13 N10 . . 117.9(10) ?
C15 C14 C13 . . 116.3(10) ?
C15 C14 C19 . . 121.4(10) ?
C13 C14 C19 . . 122.3(10) ?
C14 C15 C16 . . 120.9(11) ?
C14 C15 H15 . . 119.5 ?
C16 C15 H15 . . 119.5 ?
C17 C16 C15 . . 120.9(10) ?
C17 C16 H16 . . 119.6 ?
C15 C16 H16 . . 119.6 ?
C16 C17 C18 . . 121.8(11) ?
C16 C17 H17 . . 119.1 ?
C18 C17 H17 . . 119.1 ?
C13 C18 C17 . . 115.3(11) ?
C13 C18 C22 . . 124.7(10) ?
C17 C18 C22 . . 120.0(10) ?
C14 C19 C20 . . 113.1(9) ?
C14 C19 C21 . . 109.6(9) ?
C20 C19 C21 . . 110.6(10) ?
C14 C19 H19 . . 107.8 ?
C20 C19 H19 . . 107.8 ?
C21 C19 H19 . . 107.8 ?
C19 C20 H20A . . 109.5 ?
C19 C20 H20B . . 109.5 ?
H20A C20 H20B . . 109.5 ?
C19 C20 H20C . . 109.5 ?
H20A C20 H20C . . 109.5 ?
H20B C20 H20C . . 109.5 ?
C19 C21 H21A . . 109.5 ?
C19 C21 H21B . . 109.5 ?
H21A C21 H21B . . 109.5 ?
C19 C21 H21C . . 109.5 ?
H21A C21 H21C . . 109.5 ?
H21B C21 H21C . . 109.5 ?
C24 C22 C18 . . 113.4(12) ?
C24 C22 C23 . . 111.6(11) ?
C18 C22 C23 . . 110.8(10) ?
C24 C22 H22 . . 106.9 ?
C18 C22 H22 . . 106.9 ?
C23 C22 H22 . . 106.9 ?
C22 C23 H23A . . 109.5 ?
C22 C23 H23B . . 109.5 ?
H23A C23 H23B . . 109.5 ?
C22 C23 H23C . . 109.5 ?
H23A C23 H23C . . 109.5 ?
H23B C23 H23C . . 109.5 ?
C22 C24 H24A . . 109.5 ?
C22 C24 H24B . . 109.5 ?
H24A C24 H24B . . 109.5 ?
C22 C24 H24C . . 109.5 ?
H24A C24 H24C . . 109.5 ?
H24B C24 H24C . . 109.5 ?
C26 C25 C30 . . 124.7(11) ?
C26 C25 N12 . . 118.7(10) ?
C30 C25 N12 . . 116.5(11) ?
C25 C26 C27 . . 115.8(12) ?
C25 C26 C31 . . 123.9(10) ?
C27 C26 C31 . . 120.2(11) ?
C28 C27 C26 . . 121.9(13) ?
C28 C27 H27 . . 119.0 ?
C26 C27 H27 . . 119.0 ?
C29 C28 C27 . . 119.8(12) ?
C29 C28 H28 . . 120.1 ?
C27 C28 H28 . . 120.1 ?
C28 C29 C30 . . 121.3(12) ?
C28 C29 H29 . . 119.3 ?
C30 C29 H29 . . 119.3 ?
C29 C30 C25 . . 116.4(12) ?
C29 C30 C34 . . 119.5(11) ?
C25 C30 C34 . . 124.0(11) ?
C26 C31 C32 . . 110.1(10) ?
C26 C31 C33 . . 111.0(10) ?
C32 C31 C33 . . 111.5(11) ?
C26 C31 H31 . . 108.0 ?
C32 C31 H31 . . 108.0 ?
C33 C31 H31 . . 108.0 ?
C31 C32 H32A . . 109.5 ?
C31 C32 H32B . . 109.5 ?
H32A C32 H32B . . 109.5 ?
C31 C32 H32C . . 109.5 ?
H32A C32 H32C . . 109.5 ?
H32B C32 H32C . . 109.5 ?
C31 C33 H33A . . 109.5 ?
C31 C33 H33B . . 109.5 ?
H33A C33 H33B . . 109.5 ?
C31 C33 H33C . . 109.5 ?
H33A C33 H33C . . 109.5 ?
H33B C33 H33C . . 109.5 ?
C30 C34 C36 . . 111.1(12) ?
C30 C34 C35 . . 112.3(11) ?
C36 C34 C35 . . 111.1(12) ?
C30 C34 H34 . . 107.4 ?
C36 C34 H34 . . 107.4 ?
C35 C34 H34 . . 107.4 ?
C34 C35 H35A . . 109.5 ?
C34 C35 H35B . . 109.5 ?
H35A C35 H35B . . 109.5 ?
C34 C35 H35C . . 109.5 ?
H35A C35 H35C . . 109.5 ?
H35B C35 H35C . . 109.5 ?
C34 C36 H36A . . 109.5 ?
C34 C36 H36B . . 109.5 ?
H36A C36 H36B . . 109.5 ?
C34 C36 H36C . . 109.5 ?
H36A C36 H36C . . 109.5 ?
H36B C36 H36C . . 109.5 ?
F6' Sb1S F4' . . 103.2(13) ?
F6' Sb1S F5S . . 97.4(10) ?
F4' Sb1S F5S . . 106.8(7) ?
F2S Sb1S F5S . . 96.0(8) ?
F2S Sb1S F3S . . 95.5(11) ?
F5S Sb1S F3S . . 168.5(10) ?
F2S Sb1S F7S . . 94.9(8) ?
F5S Sb1S F7S . . 87.0(6) ?
F3S Sb1S F7S . . 91.7(8) ?
F2S Sb1S F6S . . 92.7(8) ?
F5S Sb1S F6S . . 91.9(6) ?
F3S Sb1S F6S . . 87.9(9) ?
F7S Sb1S F6S . . 172.4(7) ?
F6' Sb1S F3' . . 90.5(12) ?
F4' Sb1S F3' . . 90.2(11) ?
F5S Sb1S F3' . . 159.0(9) ?
F2S Sb1S F4S . . 175.8(10) ?
F5S Sb1S F4S . . 80.9(7) ?
F3S Sb1S F4S . . 87.6(11) ?
F7S Sb1S F4S . . 87.9(7) ?
F6S Sb1S F4S . . 84.5(7) ?
F6' Sb1S F2' . . 86.6(11) ?
F4' Sb1S F2' . . 167.2(13) ?
F5S Sb1S F2' . . 79.7(8) ?
F3' Sb1S F2' . . 81.4(11) ?
F6' Sb1S F7' . . 164.5(13) ?
F4' Sb1S F7' . . 89.7(13) ?
F5S Sb1S F7' . . 87.0(8) ?
F3' Sb1S F7' . . 80.7(12) ?
F2' Sb1S F7' . . 79.5(12) ?
C38 C37 C42 . . 120.5(18) ?
C38 C37 H37 . . 119.7 ?
C42 C37 H37 . . 119.7 ?
C37 C38 C39 . . 124.(2) ?
C37 C38 H38 . . 118.2 ?
C39 C38 H38 . . 118.2 ?
C38 C39 C40 . . 118.3(18) ?
C38 C39 H39 . . 120.9 ?
C40 C39 H39 . . 120.9 ?
C39 C40 C41 . . 119.4(17) ?
C39 C40 C41 . 3_655 150.4(18) ?
C41 C40 C41 . 3_655 90.2(16) ?
C42 C41 C40 . . 123.1(18) ?
C42 C41 C40 . 3_655 147.2(19) ?
C40 C41 C40 . 3_655 89.7(16) ?
C41 C42 C37 . . 114.6(17) ?
C41 C42 H42A . . 122.7 ?
C37 C42 H42A . . 122.7 ?

loop_
_geom_bond_atom_site_label_1
_geom_bond_atom_site_label_2
_geom_bond_site_symmetry_2
_geom_bond_distance
_geom_bond_publ_flag
Au1 C9 3_655 2.027(10) ?
Au1 N2 . 2.105(8) ?
Au1 Au1 3_655 2.8768(10) ?
N2 C7 . 1.317(15) ?
N2 C3 . 1.358(13) ?
N6 C5 . 1.329(14) ?
N6 C7 . 1.362(14) ?
N10 N11 . 1.337(11) ?
N10 C9 . 1.378(13) ?
N10 C13 . 1.444(13) ?
N11 N12 . 1.321(11) ?
N12 C8 . 1.391(13) ?
N12 C25 . 1.455(13) ?
C3 C4 . 1.391(15) ?
C3 H3 . 0.95 ?
C4 C5 . 1.379(17) ?
C4 H4 . 0.95 ?
C5 H5 . 0.95 ?
C7 C8 . 1.494(14) ?
C8 C9 . 1.366(14) ?
C13 C14 . 1.403(15) ?
C13 C18 . 1.404(15) ?
C14 C15 . 1.398(15) ?
C14 C19 . 1.528(15) ?
C15 C16 . 1.399(16) ?
C15 H15 . 0.95 ?
C16 C17 . 1.358(18) ?
C16 H16 . 0.95 ?
C17 C18 . 1.420(15) ?
C17 H17 . 0.95 ?
C18 C22 . 1.508(17) ?
C19 C20 . 1.531(16) ?
C19 C21 . 1.534(15) ?
C19 H19 . 1.0 ?
C20 H20A . 0.98 ?
C20 H20B . 0.98 ?
C20 H20C . 0.98 ?
C21 H21A . 0.98 ?
C21 H21B . 0.98 ?
C21 H21C . 0.98 ?
C22 C24 . 1.494(16) ?
C22 C23 . 1.547(18) ?
C22 H22 . 1.0 ?
C23 H23A . 0.98 ?
C23 H23B . 0.98 ?
C23 H23C . 0.98 ?
C24 H24A . 0.98 ?
C24 H24B . 0.98 ?
C24 H24C . 0.98 ?
C25 C26 . 1.389(16) ?
C25 C30 . 1.410(17) ?
C26 C27 . 1.402(16) ?
C26 C31 . 1.524(17) ?
C27 C28 . 1.391(19) ?
C27 H27 . 0.95 ?
C28 C29 . 1.389(19) ?
C28 H28 . 0.95 ?
C29 C30 . 1.392(16) ?
C29 H29 . 0.95 ?
C30 C34 . 1.524(18) ?
C31 C32 . 1.534(16) ?
C31 C33 . 1.557(17) ?
C31 H31 . 1.0 ?
C32 H32A . 0.98 ?
C32 H32B . 0.98 ?
C32 H32C . 0.98 ?
C33 H33A . 0.98 ?
C33 H33B . 0.98 ?
C33 H33C . 0.98 ?
C34 C36 . 1.541(19) ?
C34 C35 . 1.55(2) ?
C34 H34 . 1.0 ?
C35 H35A . 0.98 ?
C35 H35B . 0.98 ?
C35 H35C . 0.98 ?
C36 H36A . 0.98 ?
C36 H36B . 0.98 ?
C36 H36C . 0.98 ?
Sb1S F6' . 1.70(2) ?
Sb1S F4' . 1.71(2) ?
Sb1S F2S . 1.737(15) ?
Sb1S F5S . 1.829(8) ?
Sb1S F3S . 1.857(18) ?
Sb1S F7S . 1.859(13) ?
Sb1S F6S . 1.931(16) ?
Sb1S F3' . 1.96(2) ?
Sb1S F4S . 1.980(15) ?
Sb1S F2' . 2.06(2) ?
Sb1S F7' . 2.07(3) ?
C37 C38 . 1.35(2) ?
C37 C42 . 1.47(2) ?
C37 H37 . 0.95 ?
C38 C39 . 1.35(2) ?
C38 H38 . 0.95 ?
C39 C40 . 1.40(2) ?
C39 H39 . 0.95 ?
C40 C41 . 1.41(2) ?
C40 C41 3_655 1.53(2) ?
C41 C42 . 1.37(2) ?
C42 H42A . 0.95 ?

loop_
_geom_torsion_atom_site_label_1
_geom_torsion_atom_site_label_2
_geom_torsion_atom_site_label_3
_geom_torsion_atom_site_label_4
_geom_torsion_site_symmetry_1
_geom_torsion_site_symmetry_2
_geom_torsion_site_symmetry_3
_geom_torsion_site_symmetry_4
_geom_torsion
_geom_torsion_publ_flag
C9 N10 N11 N12 . . . . 0.8(11) ?
C13 N10 N11 N12 . . . . 179.6(9) ?
N10 N11 N12 C8 . . . . -0.8(11) ?
N10 N11 N12 C25 . . . . -177.0(9) ?
C7 N2 C3 C4 . . . . 0.9(16) ?
Au1 N2 C3 C4 . . . . 178.8(9) ?
N2 C3 C4 C5 . . . . -0.7(17) ?
C7 N6 C5 C4 . . . . -0.9(18) ?
C3 C4 C5 N6 . . . . 0.7(19) ?
C3 N2 C7 N6 . . . . -1.1(17) ?
Au1 N2 C7 N6 . . . . -178.8(8) ?
C3 N2 C7 C8 . . . . -175.6(10) ?
Au1 N2 C7 C8 . . . . 6.7(16) ?
C5 N6 C7 N2 . . . . 1.1(18) ?
C5 N6 C7 C8 . . . . 176.1(10) ?
N11 N12 C8 C9 . . . . 0.5(12) ?
C25 N12 C8 C9 . . . . 175.9(11) ?
N11 N12 C8 C7 . . . . 176.5(10) ?
C25 N12 C8 C7 . . . . -8.0(17) ?
N2 C7 C8 C9 . . . . -39.(2) ?
N6 C7 C8 C9 . . . . 146.3(12) ?
N2 C7 C8 N12 . . . . 146.6(10) ?
N6 C7 C8 N12 . . . . -28.5(15) ?
N12 C8 C9 N10 . . . . 0.0(11) ?
C7 C8 C9 N10 . . . . -175.2(12) ?
N12 C8 C9 Au1 . . . 3_655 -174.8(8) ?
C7 C8 C9 Au1 . . . 3_655 10.(2) ?
N11 N10 C9 C8 . . . . -0.5(12) ?
C13 N10 C9 C8 . . . . -179.1(10) ?
N11 N10 C9 Au1 . . . 3_655 175.4(7) ?
C13 N10 C9 Au1 . . . 3_655 -3.2(14) ?
N11 N10 C13 C14 . . . . -90.1(12) ?
C9 N10 C13 C14 . . . . 88.5(13) ?
N11 N10 C13 C18 . . . . 87.5(12) ?
C9 N10 C13 C18 . . . . -93.9(13) ?
C18 C13 C14 C15 . . . . -0.7(16) ?
N10 C13 C14 C15 . . . . 176.8(9) ?
C18 C13 C14 C19 . . . . -178.6(10) ?
N10 C13 C14 C19 . . . . -1.1(15) ?
C13 C14 C15 C16 . . . . 0.7(16) ?
C19 C14 C15 C16 . . . . 178.6(10) ?
C14 C15 C16 C17 . . . . -1.5(18) ?
C15 C16 C17 C18 . . . . 2.2(18) ?
C14 C13 C18 C17 . . . . 1.3(16) ?
N10 C13 C18 C17 . . . . -176.1(9) ?
C14 C13 C18 C22 . . . . -176.3(11) ?
N10 C13 C18 C22 . . . . 6.3(16) ?
C16 C17 C18 C13 . . . . -2.0(16) ?
C16 C17 C18 C22 . . . . 175.6(11) ?
C15 C14 C19 C20 . . . . 35.9(15) ?
C13 C14 C19 C20 . . . . -146.3(11) ?
C15 C14 C19 C21 . . . . -88.1(12) ?
C13 C14 C19 C21 . . . . 89.8(12) ?
C13 C18 C22 C24 . . . . -119.5(12) ?
C17 C18 C22 C24 . . . . 63.0(15) ?
C13 C18 C22 C23 . . . . 114.0(13) ?
C17 C18 C22 C23 . . . . -63.5(14) ?
N11 N12 C25 C26 . . . . 97.0(12) ?
C8 N12 C25 C26 . . . . -78.3(15) ?
N11 N12 C25 C30 . . . . -80.2(13) ?
C8 N12 C25 C30 . . . . 104.5(13) ?
C30 C25 C26 C27 . . . . 0.3(17) ?
N12 C25 C26 C27 . . . . -176.6(10) ?
C30 C25 C26 C31 . . . . -176.5(11) ?
N12 C25 C26 C31 . . . . 6.5(17) ?
C25 C26 C27 C28 . . . . 1.0(18) ?
C31 C26 C27 C28 . . . . 178.0(12) ?
C26 C27 C28 C29 . . . . -2.(2) ?
C27 C28 C29 C30 . . . . 0.8(19) ?
C28 C29 C30 C25 . . . . 0.4(18) ?
C28 C29 C30 C34 . . . . 179.9(12) ?
C26 C25 C30 C29 . . . . -1.0(18) ?
N12 C25 C30 C29 . . . . 176.0(10) ?
C26 C25 C30 C34 . . . . 179.5(12) ?
N12 C25 C30 C34 . . . . -3.5(17) ?
C25 C26 C31 C32 . . . . 108.1(13) ?
C27 C26 C31 C32 . . . . -68.6(15) ?
C25 C26 C31 C33 . . . . -127.9(12) ?
C27 C26 C31 C33 . . . . 55.4(15) ?
C29 C30 C34 C36 . . . . -70.4(15) ?
C25 C30 C34 C36 . . . . 109.1(14) ?
C29 C30 C34 C35 . . . . 54.7(17) ?
C25 C30 C34 C35 . . . . -125.8(13) ?
C42 C37 C38 C39 . . . . -4.(3) ?
C37 C38 C39 C40 . . . . -1.(3) ?
C38 C39 C40 C41 . . . . 6.(3) ?
C38 C39 C40 C41 . . . 3_655 -175.(3) ?
C39 C40 C41 C42 . . . . -5.(3) ?
C41 C40 C41 C42 3_655 . . . 175.4(12) ?
C39 C40 C41 C40 . . . 3_655 175.7(11) ?
C41 C40 C41 C40 3_655 . . 3_655 -4.(2) ?
C40 C41 C42 C37 . . . . 0.(3) ?
C40 C41 C42 C37 3_655 . . . 178.(3) ?
C38 C37 C42 C41 . . . . 5.(3) ?
